data_4348452
loop_
_publ_author_name
'Ogura, Satomi'
'Idobata, Yuki'
'Zhou, Biao'
'Kobayashi, Akiko'
'Takagi, Rina'
'Miyagawa, Kazuya'
'Kanoda, Kazushi'
'Kasai, Hidetaka'
'Nishibori, Eiji'
'Satoko, Chikatoshi'
'Delley, Bernard'

_publ_section_title
;
 Antiferromagnetic Ordering in the Single-Component Molecular Conductor
 [Pd(tmdt)2].
;
_journal_issue 15
_journal_name_full 'Inorganic chemistry'
_journal_page_first 7709
_journal_page_last 7716
_journal_paper_doi 10.1021/acs.inorgchem.6b01166
_journal_volume 55
_journal_year 2016
_chemical_formula_sum 'C18 H12 Pd S12'
_chemical_formula_weight 719.40
_space_group_crystal_system triclinic
_space_group_IT_number 2
_space_group_name_Hall '-P 1'
_space_group_name_H-M_alt 'P -1'
_atom_sites_solution_hydrogens geom
_audit_creation_method SHELXL-2013
_cell_angle_alpha 90.203(6)
_cell_angle_beta 96.239(7)
_cell_angle_gamma 103.604(7)
_cell_formula_units_Z 1
_cell_length_a 6.3414(6)
_cell_length_b 7.2406(7)
_cell_length_c 12.0472(10)
_cell_measurement_reflns_used 24055
_cell_measurement_temperature 20(2)
_cell_measurement_theta_max 20.161
_cell_measurement_theta_min 0.990
_cell_volume 534.21(9)
_computing_structure_refinement 'SHELXL-2013 (Sheldrick, 2013)'
_diffrn_ambient_temperature 20(2)
_diffrn_detector_area_resol_mean 10
_diffrn_measured_fraction_theta_full 0.999
_diffrn_measured_fraction_theta_max 0.996
_diffrn_measurement_device_type cylindrical_IP_camera_at_SPring-8_BL02B1
_diffrn_measurement_method 'phi or omega oscillation scans'
_diffrn_radiation_type synchrotron
_diffrn_radiation_wavelength 0.4136
_diffrn_reflns_av_unetI/netI 0.1219
_diffrn_reflns_Laue_measured_fraction_full 0.999
_diffrn_reflns_Laue_measured_fraction_max 0.996
_diffrn_reflns_limit_h_max 10
_diffrn_reflns_limit_h_min -10
_diffrn_reflns_limit_k_max 12
_diffrn_reflns_limit_k_min -12
_diffrn_reflns_limit_l_max 20
_diffrn_reflns_limit_l_min -20
_diffrn_reflns_number 33030
_diffrn_reflns_point_group_measured_fraction_full 0.999
_diffrn_reflns_point_group_measured_fraction_max 0.996
_diffrn_reflns_theta_full 14.369
_diffrn_reflns_theta_max 20.161
_diffrn_reflns_theta_min 0.990
_diffrn_source 'bending magnet'
_exptl_absorpt_coefficient_mu 1.418
_exptl_crystal_colour black
_exptl_crystal_density_diffrn 2.236
_exptl_crystal_description block
_exptl_crystal_F_000 358
_exptl_crystal_size_max 0.05
_exptl_crystal_size_mid 0.03
_exptl_crystal_size_min 0.02
_refine_diff_density_max 4.543
_refine_diff_density_min -3.501
_refine_diff_density_rms 0.354
_refine_ls_extinction_method none
_refine_ls_goodness_of_fit_ref 1.026
_refine_ls_hydrogen_treatment constr
_refine_ls_matrix_type full
_refine_ls_number_parameters 98
_refine_ls_number_reflns 33030
_refine_ls_number_restraints 0
_refine_ls_restrained_S_all 1.026
_refine_ls_R_factor_all 0.1263
_refine_ls_R_factor_gt 0.0800
_refine_ls_shift/su_max 0.000
_refine_ls_shift/su_mean 0.000
_refine_ls_structure_factor_coef Fsqd
_refine_ls_weighting_details 'w=1/[\s^2^(Fo^2^)+(0.1305P)^2^+0.2574P] where P=(Fo^2^+2Fc^2^)/3'
_refine_ls_weighting_scheme calc
_refine_ls_wR_factor_gt 0.1950
_refine_ls_wR_factor_ref 0.2314
_reflns_Friedel_coverage 0.000
_reflns_number_gt 22316
_reflns_number_total 33030
_reflns_threshold_expression 'I > 2\s(I)'
_cod_data_source_file ic6b01166_si_003.cif
_cod_data_source_block shelx
_cod_database_code 4348452
_shelx_space_group_comment
;
The symmetry employed for this shelxl refinement is uniquely defined
by the following loop, which should always be used as a source of
symmetry information in preference to the above space-group names.
They are only intended as comments.
;
_shelxl_version_number 2013-4

loop_
_space_group_symop_operation_xyz
'x, y, z'
'-x, -y, -z'

loop_
_atom_site_label
_atom_site_type_symbol
_atom_site_fract_x
_atom_site_fract_y
_atom_site_fract_z
_atom_site_U_iso_or_equiv
_atom_site_adp_type
_atom_site_occupancy
_atom_site_site_symmetry_order
_atom_site_calc_flag
_atom_site_refinement_flags_posn
_atom_site_refinement_flags_adp
_atom_site_refinement_flags_occupancy
Pd01 Pd -0.5000 0.5000 0.0000 0.00961(15) Uani 1 2 d S . P
S002 S -0.2407(3) 0.1891(2) 0.41895(12) 0.0118(3) Uani 1 1 d . . .
S003 S -0.8480(2) 0.4452(2) -0.09095(12) 0.0111(3) Uani 1 1 d . . .
S004 S 0.0253(2) 0.6722(2) 0.32919(12) 0.0116(3) Uani 1 1 d . . .
S005 S 0.1958(2) 0.1860(2) 0.35780(12) 0.0120(3) Uani 1 1 d . . .
S006 S -0.6304(2) 0.5609(2) 0.16362(12) 0.0116(3) Uani 1 1 d . . .
S007 S -0.4056(3) 0.6769(2) 0.39216(12) 0.0117(3) Uani 1 1 d . . .
C010 C 0.0370(10) 0.2246(9) 0.4608(5) 0.0107(10) Uiso 1 1 d . . .
C011 C -0.0215(10) 0.1307(9) 0.2536(5) 0.0120(10) Uiso 1 1 d . . .
C012 C -0.1289(10) 0.7163(9) 0.4325(5) 0.0098(9) Uiso 1 1 d . . .
C013 C -0.2194(10) 0.1314(9) 0.2812(5) 0.0112(10) Uiso 1 1 d . . .
C014 C -0.3939(11) 0.6152(9) 0.2538(5) 0.0125(10) Uiso 1 1 d . . .
C015 C -0.2657(10) 0.0444(9) 0.0887(5) 0.0119(10) Uiso 1 1 d . . .
H01A H -0.2843 0.1300 0.0264 0.014 Uiso 1 1 calc R U .
H01B H -0.3216 -0.0886 0.0603 0.014 Uiso 1 1 calc R U .
C016 C -0.3942(10) 0.0836(9) 0.1847(5) 0.0119(10) Uiso 1 1 d . . .
H01C H -0.4629 0.1913 0.1680 0.014 Uiso 1 1 calc R U .
H01D H -0.5084 -0.0301 0.1991 0.014 Uiso 1 1 calc R U .
C017 C -0.1911(10) 0.6129(9) 0.2237(5) 0.0106(10) Uiso 1 1 d . . .
C018 C -0.0203(10) 0.0790(9) 0.1341(5) 0.0127(11) Uiso 1 1 d . . .
H01E H 0.0342 -0.0373 0.1262 0.015 Uiso 1 1 calc R U .
H01F H 0.0702 0.1839 0.0953 0.015 Uiso 1 1 calc R U .

loop_
_atom_site_aniso_label
_atom_site_aniso_U_11
_atom_site_aniso_U_22
_atom_site_aniso_U_33
_atom_site_aniso_U_23
_atom_site_aniso_U_13
_atom_site_aniso_U_12
Pd01 0.0086(3) 0.0145(3) 0.0041(2) -0.00255(19) -0.00427(18) 0.0017(2)
S002 0.0091(6) 0.0183(7) 0.0069(6) -0.0028(5) -0.0033(5) 0.0030(5)
S003 0.0096(6) 0.0171(7) 0.0054(5) -0.0033(5) -0.0035(5) 0.0027(5)
S004 0.0097(6) 0.0178(7) 0.0061(5) -0.0037(5) -0.0040(5) 0.0031(5)
S005 0.0091(6) 0.0187(7) 0.0066(6) -0.0035(5) -0.0031(5) 0.0021(5)
S006 0.0089(6) 0.0179(7) 0.0061(5) -0.0031(5) -0.0043(5) 0.0017(5)
S007 0.0095(6) 0.0181(7) 0.0061(5) -0.0030(5) -0.0037(5) 0.0025(5)

loop_
_atom_type_symbol
_atom_type_description
_atom_type_scat_dispersion_real
_atom_type_scat_dispersion_imag
_atom_type_scat_source
C C -0.0001 0.0005 'International Tables Vol C Tables 4.2.6.8 and 6.1.1.4'
H H 0.0000 0.0000 'International Tables Vol C Tables 4.2.6.8 and 6.1.1.4'
S S 0.0444 0.0408 'International Tables Vol C Tables 4.2.6.8 and 6.1.1.4'
Pd Pd -0.5291 2.5715 'International Tables Vol C Tables 4.2.6.8 and 6.1.1.4'

loop_
_geom_angle_atom_site_label_1
_geom_angle_atom_site_label_2
_geom_angle_atom_site_label_3
_geom_angle
_geom_angle_site_symmetry_1
_geom_angle_site_symmetry_3
S006 Pd01 S006 180.0 . 2_465
S006 Pd01 S003 90.23(5) . 2_465
S006 Pd01 S003 89.77(5) 2_465 2_465
S006 Pd01 S003 89.77(5) . .
S006 Pd01 S003 90.23(5) 2_465 .
S003 Pd01 S003 180.0 2_465 .
C010 S002 C013 94.4(3) . .
C017 S003 Pd01 102.0(2) 2_465 .
C012 S004 C017 96.0(3) . .
C011 S005 C010 94.4(3) . .
C014 S006 Pd01 101.2(2) . .
C012 S007 C014 96.0(3) . .
C012 C010 S002 122.8(5) 2_566 .
C012 C010 S005 121.4(5) 2_566 .
S002 C010 S005 115.8(3) . .
C013 C011 C018 113.7(6) . .
C013 C011 S005 117.7(5) . .
C018 C011 S005 128.6(5) . .
C010 C012 S007 122.6(5) 2_566 .
C010 C012 S004 122.3(5) 2_566 .
S007 C012 S004 115.2(3) . .
C011 C013 C016 113.1(5) . .
C011 C013 S002 117.7(5) . .
C016 C013 S002 129.1(5) . .
C017 C014 S006 124.0(5) . .
C017 C014 S007 116.8(5) . .
S006 C014 S007 119.3(4) . .
C016 C015 C018 108.7(5) . .
C013 C016 C015 102.3(5) . .
C014 C017 S003 122.6(5) . 2_465
C014 C017 S004 116.0(5) . .
S003 C017 S004 121.5(4) 2_465 .
C011 C018 C015 102.2(5) . .

loop_
_geom_bond_atom_site_label_1
_geom_bond_atom_site_label_2
_geom_bond_distance
_geom_bond_site_symmetry_2
Pd01 S006 2.2985(15) .
Pd01 S006 2.2986(15) 2_465
Pd01 S003 2.2997(15) 2_465
Pd01 S003 2.2997(15) .
S002 C010 1.736(6) .
S002 C013 1.737(6) .
S003 C017 1.711(6) 2_465
S004 C012 1.737(6) .
S004 C017 1.739(6) .
S005 C011 1.731(7) .
S005 C010 1.742(6) .
S006 C014 1.718(7) .
S007 C012 1.724(6) .
S007 C014 1.737(6) .
C010 C012 1.375(9) 2_566
C011 C013 1.334(8) .
C011 C018 1.488(9) .
C012 C010 1.375(9) 2_566
C013 C016 1.496(9) .
C014 C017 1.378(9) .
C015 C016 1.547(8) .
C015 C018 1.554(9) .
C017 S003 1.711(6) 2_465
